data_7153170
loop_
_publ_author_name
'Peng, Yu'
'Luo, Zhen-Biao'
'Zhang, Jian-Jian'
'Luo, Long'
'Wang, Ya-Wen'

_publ_section_title
;
 Collective synthesis of several 2,7'-cyclolignans and their correlation
 by chemical transformations.
;
_journal_issue 43
_journal_name_full 'Organic &amp; biomolecular chemistry'
_journal_page_first 7574
_journal_page_last 7586
_journal_paper_doi 10.1039/c3ob41672k
_journal_volume 11
_journal_year 2013
_chemical_formula_moiety '2(C22 H26 O6), O'
_chemical_formula_sum 'C44 H52 O13'
_chemical_formula_weight 788.85
_chemical_name_systematic
;
 ?
;
_space_group_crystal_system triclinic
_space_group_IT_number 2
_space_group_name_Hall '-P 1'
_space_group_name_H-M_alt 'P -1'
_symmetry_space_group_name_Hall '-P 1'
_symmetry_space_group_name_H-M 'P -1'
_atom_sites_solution_hydrogens geom
_atom_sites_solution_primary iterative
_audit_creation_date 2013-06-14
_audit_creation_method
;
  Olex2 1.2
  (compiled Apr 23 2013 17:54:37, GUI svn.r4466)
;
_cell_angle_alpha 85.685(8)
_cell_angle_beta 80.440(8)
_cell_angle_gamma 89.993(7)
_cell_formula_units_Z 2
_cell_length_a 8.1666(8)
_cell_length_b 12.3232(10)
_cell_length_c 20.795(2)
_cell_measurement_reflns_used 1201
_cell_measurement_temperature 150.00(10)
_cell_measurement_theta_max 70.7470
_cell_measurement_theta_min 4.0660
_cell_volume 2057.7(3)
_computing_cell_refinement
;
CrysAlisPro, Agilent Technologies,
Version 1.171.36.28 (release 01-02-2013 CrysAlis171 .NET)
(compiled Feb  1 2013,16:14:44)
;
_computing_data_collection
;
CrysAlisPro, Agilent Technologies,
Version 1.171.36.28 (release 01-02-2013 CrysAlis171 .NET)
(compiled Feb  1 2013,16:14:44)
;
_computing_data_reduction
;
CrysAlisPro, Agilent Technologies,
Version 1.171.36.28 (release 01-02-2013 CrysAlis171 .NET)
(compiled Feb  1 2013,16:14:44)
;
_computing_molecular_graphics
;
O. V. Dolomanov, L. J. Bourhis, R. J. Gildea, J. A. K. Howard and H. Puschmann,
OLEX2: a complete structure solution, refinement and analysis program.
J. Appl. Cryst. (2009). 42, 339-341.
;
_computing_publication_material
;
O. V. Dolomanov, L. J. Bourhis, R. J. Gildea, J. A. K. Howard and H. Puschmann,
OLEX2: a complete structure solution, refinement and analysis program.
J. Appl. Cryst. (2009). 42, 339-341.
;
_computing_structure_refinement
;
SHELXL, G.M. Sheldrick, Acta Cryst.
(2008). A64, 112-122
;
_computing_structure_solution 'SUPERFLIP, J. Appl. Cryst. (2007) 40, 786-790'
_diffrn_ambient_temperature 150.00(10)
_diffrn_detector_area_resol_mean 16.0733
_diffrn_measured_fraction_theta_full 0.988
_diffrn_measured_fraction_theta_max 0.988
_diffrn_measurement_details
;
  1 omega  -82.00  -36.00   1.0000    6.0000
omega____ theta____ kappa____ phi______ frames
    -        0.0000  178.0000  -30.0000 46

  2 omega  -78.00  -45.00   1.0000    6.0000
omega____ theta____ kappa____ phi______ frames
    -        0.0000  178.0000  -90.0000 33

  3 omega  -21.00   29.00   1.0000    6.0000
omega____ theta____ kappa____ phi______ frames
    -        0.0000   57.0000 -150.0000 50

  4 omega   40.00   70.00   1.0000    6.0000
omega____ theta____ kappa____ phi______ frames
    -        0.0000   57.0000 -150.0000 30

  5 omega  -42.00  -11.00   1.0000   12.0000
omega____ theta____ kappa____ phi______ frames
    -      -42.5000   38.0000    0.0000 31

  6 omega   32.00  125.00   1.0000   12.0000
omega____ theta____ kappa____ phi______ frames
    -       56.0000   77.0000 -180.0000 93

  7 omega  -17.00   69.00   1.0000   12.0000
omega____ theta____ kappa____ phi______ frames
    -       56.0000  -38.0000   60.0000 86

  8 omega   45.00   87.00   1.0000   12.0000
omega____ theta____ kappa____ phi______ frames
    -       56.0000 -125.0000  150.0000 42

  9 omega    5.00  101.00   1.0000   12.0000
omega____ theta____ kappa____ phi______ frames
    -       56.0000  -99.0000 -120.0000 96

 10 omega    9.00   79.00   1.0000   12.0000
omega____ theta____ kappa____ phi______ frames
    -       56.0000  -57.0000  -30.0000 70

 11 omega  -20.00  110.00   1.0000   12.0000
omega____ theta____ kappa____ phi______ frames
    -       56.0000  -19.0000 -150.0000 130

 12 omega   73.00  109.00   1.0000   18.0000
omega____ theta____ kappa____ phi______ frames
    -      112.0000  -63.0000  -60.0000 36

 13 omega   94.00  124.00   1.0000   18.0000
omega____ theta____ kappa____ phi______ frames
    -      112.0000  -63.0000   60.0000 30

 14 omega  114.00  141.00   1.0000   18.0000
omega____ theta____ kappa____ phi______ frames
    -      112.0000  -91.0000  -60.0000 27

 15 omega   69.00  110.00   1.0000   18.0000
omega____ theta____ kappa____ phi______ frames
    -      112.0000 -111.0000 -150.0000 41

 16 omega   52.00  105.00   1.0000   18.0000
omega____ theta____ kappa____ phi______ frames
    -      112.0000 -111.0000    0.0000 53

 17 omega   49.00   74.00   1.0000   18.0000
omega____ theta____ kappa____ phi______ frames
    -      112.0000  -63.0000   60.0000 25

 18 omega   47.00  106.00   1.0000   18.0000
omega____ theta____ kappa____ phi______ frames
    -      112.0000   12.0000  -60.0000 59

 19 omega   39.00  114.00   1.0000   18.0000
omega____ theta____ kappa____ phi______ frames
    -      112.0000 -111.0000  150.0000 75

 20 omega  152.00  177.00   1.0000   18.0000
omega____ theta____ kappa____ phi______ frames
    -      112.0000   38.0000 -180.0000 25

 21 omega   80.00  106.00   1.0000   18.0000
omega____ theta____ kappa____ phi______ frames
    -      112.0000   77.0000  120.0000 26

 22 omega   95.00  144.00   1.0000   18.0000
omega____ theta____ kappa____ phi______ frames
    -      112.0000   38.0000   90.0000 49

 23 omega   89.00  168.00   1.0000   18.0000
omega____ theta____ kappa____ phi______ frames
    -      112.0000   63.0000 -120.0000 79

 24 omega   90.00  177.00   1.0000   18.0000
omega____ theta____ kappa____ phi______ frames
    -      112.0000   63.0000    0.0000 87

 25 omega  106.00  135.00   1.0000   18.0000
omega____ theta____ kappa____ phi______ frames
    -      112.0000  178.0000  120.0000 29

 26 omega   55.00   97.00   1.0000   18.0000
omega____ theta____ kappa____ phi______ frames
    -      112.0000  -50.0000 -180.0000 42

 27 omega   67.00  114.00   1.0000   18.0000
omega____ theta____ kappa____ phi______ frames
    -      112.0000 -111.0000  -90.0000 47

 28 omega  104.00  148.00   1.0000   18.0000
omega____ theta____ kappa____ phi______ frames
    -      112.0000   25.0000    0.0000 44

 29 omega   96.00  123.00   1.0000   18.0000
omega____ theta____ kappa____ phi______ frames
    -      112.0000  -91.0000   30.0000 27

 30 omega   43.00   93.00   1.0000   18.0000
omega____ theta____ kappa____ phi______ frames
    -      112.0000  -38.0000   60.0000 50

 31 omega   55.00   92.00   1.0000   18.0000
omega____ theta____ kappa____ phi______ frames
    -      112.0000  -38.0000  -30.0000 37

 32 omega   97.00  124.00   1.0000   18.0000
omega____ theta____ kappa____ phi______ frames
    -      112.0000   38.0000 -180.0000 27

 33 omega  143.00  171.00   1.0000   18.0000
omega____ theta____ kappa____ phi______ frames
    -      112.0000   12.0000  -60.0000 28

 34 omega  109.00  134.00   1.0000   18.0000
omega____ theta____ kappa____ phi______ frames
    -      112.0000  111.0000 -180.0000 25

 35 omega   88.00  178.00   1.0000   18.0000
omega____ theta____ kappa____ phi______ frames
    -      112.0000   63.0000  -60.0000 90

 36 omega   62.00   87.00   1.0000   18.0000
omega____ theta____ kappa____ phi______ frames
    -      112.0000  -50.0000  -30.0000 25

 37 omega   39.00   74.00   1.0000   18.0000
omega____ theta____ kappa____ phi______ frames
    -      112.0000  -38.0000  150.0000 35

 38 omega  133.00  168.00   1.0000   18.0000
omega____ theta____ kappa____ phi______ frames
    -      112.0000  111.0000 -150.0000 35

 39 omega   61.00   86.00   1.0000   18.0000
omega____ theta____ kappa____ phi______ frames
    -      112.0000  -77.0000 -180.0000 25
;
_diffrn_measurement_device_type 'SuperNova, Dual, Cu at zero, Eos'
_diffrn_measurement_method '\w scans'
_diffrn_orient_matrix_UB_11 -0.0485081000
_diffrn_orient_matrix_UB_12 -0.1184553000
_diffrn_orient_matrix_UB_13 0.0247871000
_diffrn_orient_matrix_UB_21 0.1052451000
_diffrn_orient_matrix_UB_22 -0.0402635000
_diffrn_orient_matrix_UB_23 -0.0619707000
_diffrn_orient_matrix_UB_31 0.1522226000
_diffrn_orient_matrix_UB_32 -0.0079244000
_diffrn_orient_matrix_UB_33 0.0349625000
_diffrn_radiation_monochromator mirror
_diffrn_radiation_type 'Cu K\a'
_diffrn_radiation_wavelength 1.5418
_diffrn_reflns_av_unetI/netI 0.0886
_diffrn_reflns_Laue_measured_fraction_full 0.988
_diffrn_reflns_Laue_measured_fraction_max 0.988
_diffrn_reflns_limit_h_max 9
_diffrn_reflns_limit_h_min -9
_diffrn_reflns_limit_k_max 14
_diffrn_reflns_limit_k_min -14
_diffrn_reflns_limit_l_max 25
_diffrn_reflns_limit_l_min -25
_diffrn_reflns_number 9890
_diffrn_reflns_point_group_measured_fraction_full 0.988
_diffrn_reflns_point_group_measured_fraction_max 0.988
_diffrn_reflns_theta_full 67.684
_diffrn_reflns_theta_max 68.251
_diffrn_reflns_theta_min 4.054
_diffrn_source 'SuperNova (Cu) X-ray Source'
_exptl_absorpt_coefficient_mu 0.772
_exptl_absorpt_correction_T_max 1.00000
_exptl_absorpt_correction_T_min 0.76996
_exptl_absorpt_correction_type multi-scan
_exptl_absorpt_process_details
;
CrysAlisPro, Agilent Technologies,
Version 1.171.36.28 (release 01-02-2013 CrysAlis171 .NET)
(compiled Feb  1 2013,16:14:44)
Empirical absorption correction using spherical harmonics,
 implemented in SCALE3 ABSPACK scaling algorithm.
;
_exptl_crystal_colour 'clear light colourless'
_exptl_crystal_density_diffrn 1.273
_exptl_crystal_description plate
_exptl_crystal_F_000 840
_exptl_crystal_size_max 0.24
_exptl_crystal_size_mid 0.17
_exptl_crystal_size_min 0.02
_refine_diff_density_max 1.065
_refine_diff_density_min -0.451
_refine_diff_density_rms 0.112
_refine_ls_extinction_method none
_refine_ls_goodness_of_fit_ref 1.087
_refine_ls_hydrogen_treatment constr
_refine_ls_matrix_type full
_refine_ls_number_parameters 538
_refine_ls_number_reflns 9890
_refine_ls_number_restraints 12
_refine_ls_restrained_S_all 1.092
_refine_ls_R_factor_all 0.1727
_refine_ls_R_factor_gt 0.1125
_refine_ls_shift/su_max 0.000
_refine_ls_shift/su_mean 0.000
_refine_ls_structure_factor_coef Fsqd
_refine_ls_weighting_details
;
 w=1/[\s^2^(Fo^2^)+(0.2000P)^2^]
 where P=(Fo^2^+2Fc^2^)/3
;
_refine_ls_weighting_scheme calc
_refine_ls_wR_factor_gt 0.2977
_refine_ls_wR_factor_ref 0.3393
_reflns_Friedel_coverage 0.000
_reflns_number_gt 5543
_reflns_number_total 9890
_reflns_threshold_expression 'I > 2\s(I)'
_cod_data_source_file c3ob41672k.txt
_cod_data_source_block zhangjj0607_twin1_hklf4
_cod_database_code 7153170
_olex2_refinement_description
;
1. Fixed Uiso
 At 1.2 times of:
  All C(H) groups
 At 1.5 times of:
  All C(H,H,H) groups, All O(H) groups
2. Uiso/Uaniso restraints and constraints
Uanis(O14) \\sim Ueq, Uanis(O13) \\sim Ueq: with sigma of 0.01 and sigma for terminal atoms of 0.02
3. Others
 Fixed Sof: O14(0.5) O13(0.5)
4.a Ternary CH refined with riding coordinates:
 C4(H4), C24(H24), C25(H25), C3(H3)
4.b Aromatic/amide H refined with riding coordinates:
 C6(H6), C42(H42), C38(H38), C9(H9), C30(H30), C27(H27), C20(H20), C16(H16),
 C19(H19), C39(H39)
4.c Idealised Me refined as rotating group:
 C33(H33A,H33B,H33C), C36(H36A,H36B,H36C), C11(H11A,H11B,H11C), C14(H14A,H14B,
 H14C), C34(H34A,H34B,H34C), C43(H43A,H43B,H43C), C13(H13A,H13B,H13C), C12(H12A,
 H12B,H12C), C21(H21A,H21B,H21C), C22(H22A,H22B,H22C), C44(H44A,H44B,H44C),
 C35(H35A,H35B,H35C)
4.d Idealised tetrahedral OH refined as rotating group:
 O7(H7), O2(H2)
;
_shelx_space_group_comment
;
The symmetry employed for this shelxl refinement is uniquely defined
by the following loop, which should always be used as a source of
symmetry information in preference to the above space-group names.
They are only intended as comments.
;
_shelxl_version_number 2013-2

loop_
_space_group_symop_operation_xyz
'x, y, z'
'-x, -y, -z'

loop_
_atom_site_label
_atom_site_type_symbol
_atom_site_fract_x
_atom_site_fract_y
_atom_site_fract_z
_atom_site_U_iso_or_equiv
_atom_site_adp_type
_atom_site_occupancy
_atom_site_site_symmetry_order
_atom_site_calc_flag
_atom_site_refinement_flags_posn
_atom_site_refinement_flags_adp
_atom_site_refinement_flags_occupancy
_atom_site_disorder_assembly
_atom_site_disorder_group
O9 O 0.5438(7) 0.5865(4) 0.1728(2) 0.0352(13) Uani 1 1 d . . . . .
O8 O 0.8464(7) 0.9190(4) 0.0388(3) 0.0362(13) Uani 1 1 d . . . . .
O1 O 0.3475(6) 0.5719(4) 0.0403(3) 0.0349(13) Uani 1 1 d . . . . .
O7 O 0.8607(6) 1.1343(4) 0.0496(3) 0.0359(13) Uani 1 1 d . . . . .
H7 H 0.9191 1.0933 0.0266 0.054 Uiso 1 1 calc R U . . .
O2 O 0.3606(6) 0.3549(4) 0.0502(3) 0.0366(13) Uani 1 1 d . . . . .
H2 H 0.4283 0.4027 0.0341 0.055 Uiso 1 1 calc R U . . .
O10 O 0.3619(6) 0.6650(4) 0.2713(2) 0.0352(12) Uani 1 1 d . . . . .
O11 O 0.8624(7) 1.0063(5) 0.3863(3) 0.0429(14) Uani 1 1 d . . . . .
O3 O 0.0434(6) 0.8691(4) 0.1731(2) 0.0345(12) Uani 1 1 d . . . . .
O4 O -0.1390(7) 0.7680(4) 0.2717(2) 0.0356(13) Uani 1 1 d . . . . .
O12 O 0.6316(7) 1.1041(5) 0.4628(3) 0.0414(13) Uani 1 1 d . . . . .
O6 O 0.1368(8) 0.2668(5) 0.4601(3) 0.0454(14) Uani 1 1 d . . . . .
O5 O 0.3659(7) 0.3877(5) 0.3857(3) 0.0409(13) Uani 1 1 d . . . . .
C23 C 0.7172(9) 1.0758(6) 0.0843(4) 0.0295(16) Uani 1 1 d . . . . .
C31 C 0.6441(8) 0.8816(5) 0.1338(4) 0.0267(16) Uani 1 1 d . . . . .
C15 C 0.0656(9) 0.3719(6) 0.2728(4) 0.0310(17) Uani 1 1 d . . . . .
C4 C 0.0531(9) 0.4066(5) 0.2021(3) 0.0267(15) Uani 1 1 d . . . . .
H4 H -0.0524 0.3781 0.1934 0.032 Uiso 1 1 calc R U . . .
C17 C 0.2284(9) 0.3664(6) 0.3597(4) 0.0326(17) Uani 1 1 d . . . . .
C5 C 0.0506(8) 0.5308(6) 0.1905(4) 0.0273(16) Uani 1 1 d . . . . .
C29 C 0.5516(8) 0.6975(5) 0.1736(4) 0.0281(16) Uani 1 1 d . . . . .
C6 C -0.0463(8) 0.5899(6) 0.2375(4) 0.0279(15) Uani 1 1 d . . . . .
H6 H -0.1080 0.5538 0.2745 0.033 Uiso 1 1 calc R U . . .
C42 C 0.7076(9) 1.0209(5) 0.2971(4) 0.0306(17) Uani 1 1 d . . . . .
H42 H 0.7898 0.9850 0.2706 0.037 Uiso 1 1 calc R U . . .
C18 C 0.1044(10) 0.2991(6) 0.4004(4) 0.0356(18) Uani 1 1 d . . . . .
C7 C -0.0499(9) 0.7028(6) 0.2284(4) 0.0303(16) Uani 1 1 d . . . . .
C26 C 0.5525(8) 0.9217(5) 0.1892(3) 0.0249(15) Uani 1 1 d . . . . .
C10 C 0.1426(9) 0.5857(6) 0.1348(3) 0.0282(16) Uani 1 1 d . . . . .
C2 C 0.2187(9) 0.4031(5) 0.0861(4) 0.0274(16) Uani 1 1 d . . . . .
C28 C 0.4540(9) 0.7414(6) 0.2282(3) 0.0286(16) Uani 1 1 d . . . . .
C24 C 0.6942(9) 1.1061(6) 0.1548(3) 0.0290(16) Uani 1 1 d . . . . .
H24 H 0.7980 1.0875 0.1707 0.035 Uiso 1 1 calc R U . . .
C38 C 0.4445(9) 1.1094(6) 0.3128(4) 0.0341(17) Uani 1 1 d . . . . .
H38 H 0.3510 1.1348 0.2966 0.041 Uiso 1 1 calc R U . . .
C40 C 0.6007(10) 1.0893(6) 0.4010(4) 0.0347(17) Uani 1 1 d . . . . .
C32 C 0.7445(9) 0.9536(6) 0.0827(4) 0.0293(16) Uani 1 1 d . . . . .
C37 C 0.5677(9) 1.0574(5) 0.2723(4) 0.0286(16) Uani 1 1 d . . . . .
C25 C 0.5550(9) 1.0431(6) 0.2017(4) 0.0293(16) Uani 1 1 d . . . . .
H25 H 0.4490 1.0738 0.1935 0.035 Uiso 1 1 calc R U . . .
C9 C 0.1424(8) 0.7001(5) 0.1279(4) 0.0283(16) Uani 1 1 d . . . . .
H9 H 0.2062 0.7366 0.0915 0.034 Uiso 1 1 calc R U . . .
C33 C 0.5699(9) 1.1052(6) 0.0508(4) 0.0323(17) Uani 1 1 d . . . . .
H33A H 0.5578 1.1829 0.0476 0.048 Uiso 1 1 calc R U . . .
H33B H 0.4709 1.0720 0.0759 0.048 Uiso 1 1 calc R U . . .
H33C H 0.5877 1.0795 0.0078 0.048 Uiso 1 1 calc R U . . .
C30 C 0.6443(9) 0.7681(6) 0.1261(4) 0.0297(17) Uani 1 1 d . . . . .
H30 H 0.7065 0.7410 0.0893 0.036 Uiso 1 1 calc R U . . .
C41 C 0.7257(9) 1.0367(6) 0.3590(4) 0.0311(16) Uani 1 1 d . . . . .
C36 C 0.6570(10) 0.5404(6) 0.1217(4) 0.0375(19) Uani 1 1 d . . . . .
H36A H 0.6334 0.5683 0.0799 0.056 Uiso 1 1 calc R U . . .
H36B H 0.6443 0.4627 0.1259 0.056 Uiso 1 1 calc R U . . .
H36C H 0.7689 0.5596 0.1253 0.056 Uiso 1 1 calc R U . . .
C8 C 0.0500(9) 0.7579(6) 0.1737(4) 0.0297(16) Uani 1 1 d . . . . .
C1 C 0.2458(8) 0.5262(5) 0.0842(4) 0.0271(16) Uani 1 1 d . . . . .
C11 C 0.0695(9) 0.3831(6) 0.0512(4) 0.0307(17) Uani 1 1 d . . . . .
H11A H 0.0889 0.4200 0.0083 0.046 Uiso 1 1 calc R U . . .
H11B H -0.0297 0.4103 0.0760 0.046 Uiso 1 1 calc R U . . .
H11C H 0.0566 0.3064 0.0478 0.046 Uiso 1 1 calc R U . . .
C14 C 0.1565(9) 0.9284(6) 0.1225(4) 0.0330(18) Uani 1 1 d . . . . .
H14A H 0.1375 0.9084 0.0806 0.050 Uiso 1 1 calc R U . . .
H14B H 0.2686 0.9114 0.1276 0.050 Uiso 1 1 calc R U . . .
H14C H 0.1392 1.0051 0.1254 0.050 Uiso 1 1 calc R U . . .
C34 C 0.6721(9) 1.2300(6) 0.1597(4) 0.0335(18) Uani 1 1 d . . . . .
H34A H 0.7584 1.2685 0.1296 0.050 Uiso 1 1 calc R U . . .
H34B H 0.6783 1.2476 0.2035 0.050 Uiso 1 1 calc R U . . .
H34C H 0.5659 1.2509 0.1492 0.050 Uiso 1 1 calc R U . . .
C43 C 0.4988(13) 1.1534(8) 0.5045(4) 0.059(3) Uani 1 1 d . . . . .
H43A H 0.4704 1.2212 0.4835 0.088 Uiso 1 1 calc R U . . .
H43B H 0.5336 1.1664 0.5451 0.088 Uiso 1 1 calc R U . . .
H43C H 0.4037 1.1055 0.5127 0.088 Uiso 1 1 calc R U . . .
C3 C 0.1954(9) 0.3536(5) 0.1561(3) 0.0268(16) Uani 1 1 d . . . . .
H3 H 0.2987 0.3667 0.1727 0.032 Uiso 1 1 calc R U . . .
C27 C 0.4536(9) 0.8503(6) 0.2357(4) 0.0302(16) Uani 1 1 d . . . . .
H27 H 0.3877 0.8774 0.2716 0.036 Uiso 1 1 calc R U . . .
C20 C -0.0555(9) 0.3064(6) 0.3128(3) 0.0308(16) Uani 1 1 d . . . . .
H20 H -0.1498 0.2853 0.2971 0.037 Uiso 1 1 calc R U . . .
C13 C -0.2405(11) 0.7164(7) 0.3285(4) 0.044(2) Uani 1 1 d . . . . .
H13A H -0.3267 0.6745 0.3154 0.067 Uiso 1 1 calc R U . . .
H13B H -0.2893 0.7709 0.3561 0.067 Uiso 1 1 calc R U . . .
H13C H -0.1735 0.6693 0.3520 0.067 Uiso 1 1 calc R U . . .
C16 C 0.2065(10) 0.4012(6) 0.2968(4) 0.0334(17) Uani 1 1 d . . . . .
H16 H 0.2875 0.4449 0.2703 0.040 Uiso 1 1 calc R U . . .
C12 C 0.1685(10) 0.2306(6) 0.1601(4) 0.0360(18) Uani 1 1 d . . . . .
H12A H 0.1750 0.2004 0.2035 0.054 Uiso 1 1 calc R U . . .
H12B H 0.2525 0.1990 0.1294 0.054 Uiso 1 1 calc R U . . .
H12C H 0.0610 0.2148 0.1499 0.054 Uiso 1 1 calc R U . . .
C19 C -0.0347(10) 0.2728(6) 0.3764(4) 0.0368(18) Uani 1 1 d . . . . .
H19 H -0.1179 0.2313 0.4031 0.044 Uiso 1 1 calc R U . . .
C39 C 0.4592(10) 1.1238(6) 0.3773(4) 0.0372(18) Uani 1 1 d . . . . .
H39 H 0.3742 1.1564 0.4044 0.045 Uiso 1 1 calc R U . . .
C21 C 0.0223(13) 0.1863(8) 0.5004(4) 0.060(3) Uani 1 1 d . . . . .
H21A H 0.0221 0.1207 0.4782 0.090 Uiso 1 1 calc R U . . .
H21B H -0.0878 0.2153 0.5074 0.090 Uiso 1 1 calc R U . . .
H21C H 0.0581 0.1704 0.5417 0.090 Uiso 1 1 calc R U . . .
C22 C 0.5126(10) 0.4233(7) 0.3398(4) 0.046(2) Uani 1 1 d . . . . .
H22A H 0.5223 0.3819 0.3021 0.068 Uiso 1 1 calc R U . . .
H22B H 0.6091 0.4123 0.3602 0.068 Uiso 1 1 calc R U . . .
H22C H 0.5036 0.4991 0.3268 0.068 Uiso 1 1 calc R U . . .
C44 C 1.0096(10) 0.9862(7) 0.3421(4) 0.045(2) Uani 1 1 d . . . . .
H44A H 1.0349 1.0479 0.3110 0.067 Uiso 1 1 calc R U . . .
H44B H 0.9935 0.9229 0.3196 0.067 Uiso 1 1 calc R U . . .
H44C H 1.0999 0.9743 0.3660 0.067 Uiso 1 1 calc R U . . .
C35 C 0.2571(10) 0.7028(6) 0.3264(4) 0.0409(19) Uani 1 1 d . . . . .
H35A H 0.1811 0.7550 0.3120 0.061 Uiso 1 1 calc R U . . .
H35B H 0.3236 0.7365 0.3536 0.061 Uiso 1 1 calc R U . . .
H35C H 0.1958 0.6426 0.3511 0.061 Uiso 1 1 calc R U . . .
O14 O 0.765(3) 0.4883(16) 0.4784(9) 0.136(8) Uani 0.5 1 d . U P A 1
O13 O 0.924(2) 0.4555(16) 0.5229(10) 0.125(7) Uani 0.5 1 d . U P B 2

loop_
_atom_site_aniso_label
_atom_site_aniso_U_11
_atom_site_aniso_U_22
_atom_site_aniso_U_33
_atom_site_aniso_U_23
_atom_site_aniso_U_13
_atom_site_aniso_U_12
O9 0.044(3) 0.016(2) 0.044(3) -0.004(2) -0.001(2) 0.005(2)
O8 0.038(3) 0.025(3) 0.043(3) -0.009(2) 0.002(2) 0.004(2)
O1 0.031(3) 0.027(3) 0.043(3) 0.000(2) 0.004(2) 0.004(2)
O7 0.033(3) 0.019(3) 0.052(4) -0.006(2) 0.005(2) 0.001(2)
O2 0.031(3) 0.022(3) 0.053(4) 0.000(2) 0.004(2) 0.013(2)
O10 0.041(3) 0.022(3) 0.042(3) -0.001(2) -0.004(2) 0.000(2)
O11 0.040(3) 0.045(3) 0.046(3) 0.001(3) -0.015(3) 0.013(3)
O3 0.038(3) 0.019(3) 0.045(3) -0.003(2) -0.003(2) 0.008(2)
O4 0.042(3) 0.023(3) 0.039(3) -0.003(2) 0.004(2) 0.006(2)
O12 0.042(3) 0.046(3) 0.038(3) -0.009(3) -0.010(2) 0.002(3)
O6 0.067(4) 0.042(3) 0.028(3) 0.003(2) -0.011(3) -0.004(3)
O5 0.041(3) 0.040(3) 0.044(3) -0.002(3) -0.014(2) 0.002(2)
C23 0.022(4) 0.023(4) 0.042(5) -0.003(3) -0.001(3) 0.006(3)
C31 0.026(4) 0.015(3) 0.040(4) -0.007(3) -0.006(3) 0.005(3)
C15 0.033(4) 0.020(3) 0.040(5) -0.001(3) -0.006(3) 0.012(3)
C4 0.028(4) 0.017(3) 0.035(4) 0.000(3) -0.006(3) 0.003(3)
C17 0.034(4) 0.019(3) 0.047(5) -0.008(3) -0.010(3) 0.009(3)
C5 0.021(3) 0.021(4) 0.041(4) -0.001(3) -0.010(3) 0.005(3)
C29 0.023(4) 0.013(3) 0.051(5) -0.007(3) -0.009(3) 0.006(3)
C6 0.025(4) 0.022(3) 0.036(4) -0.001(3) -0.003(3) 0.006(3)
C42 0.032(4) 0.014(3) 0.046(5) -0.004(3) -0.007(3) 0.008(3)
C18 0.055(5) 0.025(4) 0.029(4) -0.004(3) -0.010(3) 0.007(3)
C7 0.030(4) 0.020(4) 0.042(5) -0.004(3) -0.009(3) 0.011(3)
C26 0.029(4) 0.015(3) 0.034(4) -0.002(3) -0.011(3) 0.004(3)
C10 0.027(4) 0.026(4) 0.032(4) -0.001(3) -0.004(3) 0.011(3)
C2 0.030(4) 0.017(3) 0.036(4) -0.007(3) -0.007(3) 0.010(3)
C28 0.027(4) 0.025(4) 0.035(4) -0.001(3) -0.008(3) 0.006(3)
C24 0.024(4) 0.025(4) 0.037(4) -0.003(3) -0.003(3) 0.002(3)
C38 0.031(4) 0.021(4) 0.049(5) 0.002(3) -0.004(3) 0.004(3)
C40 0.042(4) 0.025(4) 0.036(4) -0.003(3) -0.003(3) 0.004(3)
C32 0.028(4) 0.025(4) 0.035(4) -0.002(3) -0.007(3) 0.003(3)
C37 0.032(4) 0.016(3) 0.038(4) -0.004(3) -0.007(3) 0.006(3)
C25 0.025(4) 0.019(3) 0.045(5) -0.005(3) -0.009(3) 0.008(3)
C9 0.023(4) 0.020(4) 0.041(4) 0.002(3) -0.005(3) 0.005(3)
C33 0.039(4) 0.025(4) 0.034(4) -0.001(3) -0.010(3) 0.007(3)
C30 0.026(4) 0.020(4) 0.042(5) 0.000(3) -0.006(3) 0.009(3)
C41 0.030(4) 0.027(4) 0.036(4) 0.003(3) -0.009(3) 0.006(3)
C36 0.039(4) 0.023(4) 0.051(5) -0.010(3) -0.005(4) 0.015(3)
C8 0.034(4) 0.021(4) 0.037(4) -0.004(3) -0.013(3) 0.009(3)
C1 0.024(4) 0.020(4) 0.038(4) -0.002(3) -0.008(3) 0.007(3)
C11 0.033(4) 0.020(3) 0.036(4) 0.003(3) -0.001(3) 0.003(3)
C14 0.036(4) 0.021(4) 0.040(5) 0.004(3) -0.003(3) 0.004(3)
C34 0.035(4) 0.019(4) 0.047(5) -0.010(3) -0.006(3) 0.003(3)
C43 0.092(8) 0.056(5) 0.032(5) -0.016(4) -0.017(5) 0.024(5)
C3 0.027(4) 0.014(3) 0.041(4) -0.004(3) -0.008(3) 0.007(3)
C27 0.024(4) 0.029(4) 0.038(4) -0.004(3) -0.006(3) 0.005(3)
C20 0.032(4) 0.025(4) 0.034(4) -0.002(3) -0.005(3) 0.004(3)
C13 0.053(5) 0.037(4) 0.039(5) -0.006(4) 0.007(4) 0.008(4)
C16 0.041(4) 0.023(4) 0.034(4) 0.004(3) -0.001(3) 0.006(3)
C12 0.038(5) 0.023(4) 0.047(5) -0.003(3) -0.008(3) 0.008(3)
C19 0.041(4) 0.024(4) 0.042(5) 0.004(3) 0.000(3) 0.006(3)
C39 0.045(5) 0.031(4) 0.036(5) -0.005(3) -0.008(3) 0.011(3)
C21 0.075(7) 0.065(6) 0.035(5) 0.025(4) -0.009(4) -0.003(5)
C22 0.029(4) 0.049(5) 0.059(6) -0.003(4) -0.012(4) -0.004(4)
C44 0.043(5) 0.040(5) 0.053(6) 0.000(4) -0.016(4) 0.010(4)
C35 0.050(5) 0.031(4) 0.038(5) 0.004(3) 0.001(4) -0.005(4)
O14 0.231(19) 0.112(13) 0.096(12) -0.062(10) -0.098(12) 0.036(13)
O13 0.089(12) 0.120(13) 0.172(15) -0.124(12) 0.009(11) -0.025(9)

loop_
_atom_type_symbol
_atom_type_description
_atom_type_scat_dispersion_real
_atom_type_scat_dispersion_imag
_atom_type_scat_source
C C 0.0181 0.0091 'International Tables Vol C Tables 4.2.6.8 and 6.1.1.4'
H H 0.0000 0.0000 'International Tables Vol C Tables 4.2.6.8 and 6.1.1.4'
O O 0.0492 0.0322 'International Tables Vol C Tables 4.2.6.8 and 6.1.1.4'

loop_
_geom_angle_atom_site_label_1
_geom_angle_atom_site_label_2
_geom_angle_atom_site_label_3
_geom_angle
C29 O9 C36 115.7(6)
C23 O7 H7 109.5
C2 O2 H2 109.5
C28 O10 C35 117.7(5)
C41 O11 C44 116.5(6)
C8 O3 C14 116.1(6)
C7 O4 C13 117.9(6)
C40 O12 C43 114.7(6)
C18 O6 C21 117.5(7)
C17 O5 C22 116.3(6)
O7 C23 C24 107.1(6)
O7 C23 C32 110.2(5)
O7 C23 C33 108.7(6)
C24 C23 C32 109.2(6)
C33 C23 C24 113.2(6)
C33 C23 C32 108.4(6)
C26 C31 C32 121.7(6)
C26 C31 C30 119.9(7)
C30 C31 C32 118.3(6)
C20 C15 C4 122.1(7)
C16 C15 C4 118.7(7)
C16 C15 C20 119.2(7)
C15 C4 H4 107.6
C15 C4 C5 111.3(6)
C15 C4 C3 109.3(5)
C5 C4 H4 107.6
C5 C4 C3 113.1(6)
C3 C4 H4 107.6
O5 C17 C18 115.9(7)
O5 C17 C16 124.4(7)
C16 C17 C18 119.6(7)
C6 C5 C4 118.5(6)
C10 C5 C4 121.8(6)
C10 C5 C6 119.7(6)
O9 C29 C28 115.5(6)
O9 C29 C30 125.7(6)
C30 C29 C28 118.8(6)
C5 C6 H6 120.2
C7 C6 C5 119.7(7)
C7 C6 H6 120.2
C37 C42 H42 119.5
C41 C42 H42 119.5
C41 C42 C37 121.0(7)
O6 C18 C17 115.9(7)
O6 C18 C19 125.5(8)
C19 C18 C17 118.6(7)
O4 C7 C6 124.2(7)
O4 C7 C8 115.5(6)
C6 C7 C8 120.2(6)
C31 C26 C25 122.1(6)
C31 C26 C27 119.7(6)
C27 C26 C25 118.2(6)
C5 C10 C9 119.6(6)
C5 C10 C1 121.3(6)
C9 C10 C1 119.0(6)
O2 C2 C1 109.6(6)
O2 C2 C11 107.6(6)
O2 C2 C3 108.1(5)
C1 C2 C11 107.6(6)
C3 C2 C1 110.3(6)
C3 C2 C11 113.6(6)
O10 C28 C29 114.2(6)
C27 C28 O10 124.4(6)
C27 C28 C29 121.3(7)
C23 C24 H24 106.4
C23 C24 C25 115.0(6)
C23 C24 C34 111.9(6)
C25 C24 H24 106.4
C25 C24 C34 110.2(6)
C34 C24 H24 106.4
C37 C38 H38 119.6
C39 C38 H38 119.6
C39 C38 C37 120.9(7)
O12 C40 C41 116.6(7)
O12 C40 C39 124.6(7)
C39 C40 C41 118.8(7)
O8 C32 C23 119.5(7)
O8 C32 C31 122.7(6)
C31 C32 C23 117.8(6)
C42 C37 C25 119.6(6)
C38 C37 C42 118.9(7)
C38 C37 C25 121.4(7)
C26 C25 H25 107.5
C24 C25 C26 111.9(6)
C24 C25 H25 107.5
C37 C25 C26 110.8(6)
C37 C25 C24 111.3(6)
C37 C25 H25 107.5
C10 C9 H9 119.6
C8 C9 C10 120.8(7)
C8 C9 H9 119.6
C23 C33 H33A 109.5
C23 C33 H33B 109.5
C23 C33 H33C 109.5
H33A C33 H33B 109.5
H33A C33 H33C 109.5
H33B C33 H33C 109.5
C31 C30 H30 120.0
C29 C30 C31 119.9(7)
C29 C30 H30 120.0
O11 C41 C40 114.8(7)
C42 C41 O11 124.5(7)
C42 C41 C40 120.7(7)
O9 C36 H36A 109.5
O9 C36 H36B 109.5
O9 C36 H36C 109.5
H36A C36 H36B 109.5
H36A C36 H36C 109.5
H36B C36 H36C 109.5
O3 C8 C7 114.2(6)
C9 C8 O3 126.0(7)
C9 C8 C7 119.8(7)
O1 C1 C10 122.7(6)
O1 C1 C2 119.7(6)
C10 C1 C2 117.6(6)
C2 C11 H11A 109.5
C2 C11 H11B 109.5
C2 C11 H11C 109.5
H11A C11 H11B 109.5
H11A C11 H11C 109.5
H11B C11 H11C 109.5
O3 C14 H14A 109.5
O3 C14 H14B 109.5
O3 C14 H14C 109.5
H14A C14 H14B 109.5
H14A C14 H14C 109.5
H14B C14 H14C 109.5
C24 C34 H34A 109.5
C24 C34 H34B 109.5
C24 C34 H34C 109.5
H34A C34 H34B 109.5
H34A C34 H34C 109.5
H34B C34 H34C 109.5
O12 C43 H43A 109.5
O12 C43 H43B 109.5
O12 C43 H43C 109.5
H43A C43 H43B 109.5
H43A C43 H43C 109.5
H43B C43 H43C 109.5
C4 C3 H3 107.1
C2 C3 C4 113.3(5)
C2 C3 H3 107.1
C2 C3 C12 111.9(6)
C12 C3 C4 110.0(6)
C12 C3 H3 107.1
C26 C27 H27 119.9
C28 C27 C26 120.2(7)
C28 C27 H27 119.9
C15 C20 H20 120.1
C19 C20 C15 119.9(7)
C19 C20 H20 120.1
O4 C13 H13A 109.5
O4 C13 H13B 109.5
O4 C13 H13C 109.5
H13A C13 H13B 109.5
H13A C13 H13C 109.5
H13B C13 H13C 109.5
C15 C16 H16 119.5
C17 C16 C15 121.0(7)
C17 C16 H16 119.5
C3 C12 H12A 109.5
C3 C12 H12B 109.5
C3 C12 H12C 109.5
H12A C12 H12B 109.5
H12A C12 H12C 109.5
H12B C12 H12C 109.5
C18 C19 C20 121.7(7)
C18 C19 H19 119.1
C20 C19 H19 119.1
C38 C39 H39 120.1
C40 C39 C38 119.8(7)
C40 C39 H39 120.1
O6 C21 H21A 109.5
O6 C21 H21B 109.5
O6 C21 H21C 109.5
H21A C21 H21B 109.5
H21A C21 H21C 109.5
H21B C21 H21C 109.5
O5 C22 H22A 109.5
O5 C22 H22B 109.5
O5 C22 H22C 109.5
H22A C22 H22B 109.5
H22A C22 H22C 109.5
H22B C22 H22C 109.5
O11 C44 H44A 109.5
O11 C44 H44B 109.5
O11 C44 H44C 109.5
H44A C44 H44B 109.5
H44A C44 H44C 109.5
H44B C44 H44C 109.5
O10 C35 H35A 109.5
O10 C35 H35B 109.5
O10 C35 H35C 109.5
H35A C35 H35B 109.5
H35A C35 H35C 109.5
H35B C35 H35C 109.5

loop_
_geom_bond_atom_site_label_1
_geom_bond_atom_site_label_2
_geom_bond_distance
_geom_bond_site_symmetry_2
O9 C29 1.371(8) .
O9 C36 1.438(8) .
O8 C32 1.230(8) .
O1 C1 1.229(8) .
O7 H7 0.8200 .
O7 C23 1.433(8) .
O2 H2 0.8200 .
O2 C2 1.426(8) .
O10 C28 1.381(8) .
O10 C35 1.421(8) .
O11 C41 1.373(8) .
O11 C44 1.421(9) .
O3 C8 1.370(8) .
O3 C14 1.434(8) .
O4 C7 1.371(8) .
O4 C13 1.430(8) .
O12 C40 1.376(9) .
O12 C43 1.436(9) .
O6 C18 1.343(9) .
O6 C21 1.475(10) .
O5 C17 1.359(9) .
O5 C22 1.448(9) .
C23 C24 1.523(10) .
C23 C32 1.524(9) .
C23 C33 1.517(9) .
C31 C26 1.389(9) .
C31 C32 1.470(10) .
C31 C30 1.420(9) .
C15 C4 1.518(10) .
C15 C20 1.396(10) .
C15 C16 1.386(10) .
C4 H4 0.9800 .
C4 C5 1.531(9) .
C4 C3 1.555(9) .
C17 C18 1.428(11) .
C17 C16 1.385(10) .
C5 C6 1.400(9) .
C5 C10 1.399(10) .
C29 C28 1.417(9) .
C29 C30 1.389(10) .
C6 H6 0.9300 .
C6 C7 1.390(9) .
C42 H42 0.9300 .
C42 C37 1.390(9) .
C42 C41 1.349(10) .
C18 C19 1.363(11) .
C7 C8 1.413(10) .
C26 C25 1.538(9) .
C26 C27 1.406(9) .
C10 C9 1.406(9) .
C10 C1 1.476(9) .
C2 C1 1.529(9) .
C2 C11 1.546(10) .
C2 C3 1.517(10) .
C28 C27 1.362(10) .
C24 H24 0.9800 .
C24 C25 1.537(9) .
C24 C34 1.547(9) .
C38 H38 0.9300 .
C38 C37 1.389(9) .
C38 C39 1.389(10) .
C40 C41 1.419(10) .
C40 C39 1.385(10) .
C37 C25 1.512(10) .
C25 H25 0.9800 .
C9 H9 0.9300 .
C9 C8 1.360(9) .
C33 H33A 0.9600 .
C33 H33B 0.9600 .
C33 H33C 0.9600 .
C30 H30 0.9300 .
C36 H36A 0.9600 .
C36 H36B 0.9600 .
C36 H36C 0.9600 .
C11 H11A 0.9600 .
C11 H11B 0.9600 .
C11 H11C 0.9600 .
C14 H14A 0.9600 .
C14 H14B 0.9600 .
C14 H14C 0.9600 .
C34 H34A 0.9600 .
C34 H34B 0.9600 .
C34 H34C 0.9600 .
C43 H43A 0.9600 .
C43 H43B 0.9600 .
C43 H43C 0.9600 .
C3 H3 0.9800 .
C3 C12 1.527(9) .
C27 H27 0.9300 .
C20 H20 0.9300 .
C20 C19 1.392(10) .
C13 H13A 0.9600 .
C13 H13B 0.9600 .
C13 H13C 0.9600 .
C16 H16 0.9300 .
C12 H12A 0.9600 .
C12 H12B 0.9600 .
C12 H12C 0.9600 .
C19 H19 0.9300 .
C39 H39 0.9300 .
C21 H21A 0.9600 .
C21 H21B 0.9600 .
C21 H21C 0.9600 .
C22 H22A 0.9600 .
C22 H22B 0.9600 .
C22 H22C 0.9600 .
C44 H44A 0.9600 .
C44 H44B 0.9600 .
C44 H44C 0.9600 .
C35 H35A 0.9600 .
C35 H35B 0.9600 .
C35 H35C 0.9600 .
O13 O13 1.77(4) 2_766

loop_
_geom_torsion_atom_site_label_1
_geom_torsion_atom_site_label_2
_geom_torsion_atom_site_label_3
_geom_torsion_atom_site_label_4
_geom_torsion
O9 C29 C28 O10 -1.8(9)
O9 C29 C28 C27 178.6(6)
O9 C29 C30 C31 -178.6(7)
O7 C23 C24 C25 -174.6(5)
O7 C23 C24 C34 58.7(7)
O7 C23 C32 O8 -23.3(10)
O7 C23 C32 C31 157.7(6)
O2 C2 C1 O1 21.8(9)
O2 C2 C1 C10 -160.1(6)
O2 C2 C3 C4 175.0(6)
O2 C2 C3 C12 -60.0(8)
O10 C28 C27 C26 179.7(6)
O4 C7 C8 O3 0.7(9)
O4 C7 C8 C9 -179.7(7)
O12 C40 C41 O11 0.5(10)
O12 C40 C41 C42 -178.6(7)
O12 C40 C39 C38 176.8(7)
O6 C18 C19 C20 -177.4(7)
O5 C17 C18 O6 1.3(9)
O5 C17 C18 C19 -178.5(6)
O5 C17 C16 C15 177.0(7)
C23 C24 C25 C26 41.6(8)
C23 C24 C25 C37 166.1(6)
C31 C26 C25 C24 -11.9(9)
C31 C26 C25 C37 -136.7(7)
C31 C26 C27 C28 3.4(11)
C15 C4 C5 C6 -42.6(9)
C15 C4 C5 C10 137.1(7)
C15 C4 C3 C2 -166.6(6)
C15 C4 C3 C12 67.4(8)
C15 C20 C19 C18 -2.2(11)
C4 C15 C20 C19 177.2(6)
C4 C15 C16 C17 -176.3(6)
C4 C5 C6 C7 179.5(7)
C4 C5 C10 C9 -177.0(7)
C4 C5 C10 C1 0.5(11)
C17 C18 C19 C20 2.4(11)
C5 C4 C3 C2 -42.0(8)
C5 C4 C3 C12 -168.0(6)
C5 C6 C7 O4 -179.2(7)
C5 C6 C7 C8 -3.1(11)
C5 C10 C9 C8 -1.9(11)
C5 C10 C1 O1 -168.2(7)
C5 C10 C1 C2 13.8(10)
C29 C28 C27 C26 -0.7(11)
C6 C5 C10 C9 2.7(11)
C6 C5 C10 C1 -179.8(7)
C6 C7 C8 O3 -175.7(7)
C6 C7 C8 C9 3.9(11)
C42 C37 C25 C26 62.9(8)
C42 C37 C25 C24 -62.2(8)
C18 C17 C16 C15 0.1(10)
C26 C31 C32 O8 168.1(7)
C26 C31 C32 C23 -12.9(11)
C26 C31 C30 C29 0.7(11)
C10 C5 C6 C7 -0.2(11)
C10 C9 C8 O3 178.2(7)
C10 C9 C8 C7 -1.4(11)
C28 C29 C30 C31 1.9(11)
C24 C23 C32 O8 -140.7(7)
C24 C23 C32 C31 40.3(9)
C38 C37 C25 C26 -119.0(7)
C38 C37 C25 C24 115.8(7)
C32 C23 C24 C25 -55.3(8)
C32 C23 C24 C34 178.0(6)
C32 C31 C26 C25 -2.2(11)
C32 C31 C26 C27 177.7(7)
C32 C31 C30 C29 179.7(6)
C37 C42 C41 O11 -177.8(7)
C37 C42 C41 C40 1.2(11)
C37 C38 C39 C40 2.2(11)
C25 C26 C27 C28 -176.7(6)
C9 C10 C1 O1 9.3(11)
C9 C10 C1 C2 -168.7(6)
C33 C23 C24 C25 65.7(8)
C33 C23 C24 C34 -61.1(8)
C33 C23 C32 O8 95.5(8)
C33 C23 C32 C31 -83.5(8)
C30 C31 C26 C25 176.8(6)
C30 C31 C26 C27 -3.3(10)
C30 C31 C32 O8 -10.8(11)
C30 C31 C32 C23 168.1(7)
C30 C29 C28 O10 177.7(6)
C30 C29 C28 C27 -1.9(11)
C41 C42 C37 C38 -1.0(11)
C41 C42 C37 C25 177.1(7)
C41 C40 C39 C38 -2.0(11)
C36 O9 C29 C28 -173.0(6)
C36 O9 C29 C30 7.6(10)
C1 C10 C9 C8 -179.5(7)
C1 C2 C3 C4 55.2(8)
C1 C2 C3 C12 -179.8(6)
C11 C2 C1 O1 -94.9(8)
C11 C2 C1 C10 83.1(8)
C11 C2 C3 C4 -65.7(7)
C11 C2 C3 C12 59.3(8)
C14 O3 C8 C7 173.3(6)
C14 O3 C8 C9 -6.2(11)
C34 C24 C25 C26 169.1(6)
C34 C24 C25 C37 -66.3(8)
C43 O12 C40 C41 -177.4(7)
C43 O12 C40 C39 3.8(11)
C3 C4 C5 C6 -166.1(6)
C3 C4 C5 C10 13.5(10)
C3 C2 C1 O1 140.7(7)
C3 C2 C1 C10 -41.2(8)
C27 C26 C25 C24 168.2(6)
C27 C26 C25 C37 43.4(8)
C20 C15 C4 C5 120.5(7)
C20 C15 C4 C3 -113.9(7)
C20 C15 C16 C17 0.1(10)
C13 O4 C7 C6 -2.9(11)
C13 O4 C7 C8 -179.1(7)
C16 C15 C4 C5 -63.2(8)
C16 C15 C4 C3 62.4(8)
C16 C15 C20 C19 0.9(10)
C16 C17 C18 O6 178.5(6)
C16 C17 C18 C19 -1.3(10)
C39 C38 C37 C42 -0.7(11)
C39 C38 C37 C25 -178.8(7)
C39 C40 C41 O11 179.4(7)
C39 C40 C41 C42 0.3(11)
C21 O6 C18 C17 -172.5(7)
C21 O6 C18 C19 7.3(11)
C22 O5 C17 C18 160.2(6)
C22 O5 C17 C16 -16.8(10)
C44 O11 C41 C42 18.6(11)
C44 O11 C41 C40 -160.4(7)
C35 O10 C28 C29 -178.3(6)
C35 O10 C28 C27 1.3(10)

loop_
_diffrn_oxdiff_twin_id
_diffrn_oxdiff_twin_ratio
_diffrn_oxdiff_twin_reflns_isolated
_diffrn_oxdiff_twin_reflns_overlapped
1 0.5553 3821 10928
2 0.4447 3806 10927
